data_4500058
loop_
_publ_author_name
'Kenneth E. Maly'
'Thierry Maris'
'Eric Gagnon'
'James D. Wuest'

_publ_section_title
;
 Inclusion Compounds of Hexakis(4-cyanophenyl)benzene: Open Networks
 Maintained by C-H---N Interactions
;
_journal_name_full 'Cryst. Growth & Design'
_journal_page_first 461
_journal_page_last 466
_journal_paper_doi 10.1021/cg050384a
_journal_volume 6
_journal_year 2006
_chemical_absolute_configuration rmad
_chemical_compound_source 'Synthesized by the authors. See text'
_chemical_formula_moiety 'C48 H24 N6, C4 H12 O2'
_chemical_formula_sum 'C52 H36 N6 O2'
_chemical_formula_weight 776.87
_chemical_name_systematic
; 
 ? 
;
_space_group_IT_number 94
_symmetry_cell_setting tetragonal
_symmetry_space_group_name_Hall 'P 4n 2n'
_symmetry_space_group_name_H-M 'P 42 21 2'
_atom_sites_solution_hydrogens geom
_atom_sites_solution_primary direct
_atom_sites_solution_secondary difmap
_audit_creation_method SHELXL-97
_cell_angle_alpha 90.00
_cell_angle_beta 90.00
_cell_angle_gamma 90.00
_cell_formula_units_Z 2
_cell_length_a 15.2168(3)
_cell_length_b 15.2168(3)
_cell_length_c 9.0188(3)
_cell_measurement_reflns_used 8111
_cell_measurement_temperature 100(2)
_cell_measurement_theta_max 60.95
_cell_measurement_theta_min 4.11
_cell_volume 2088.31(9)
_computing_cell_refinement 'SMART (Bruker, 2003)'
_computing_data_collection 'SMART (Bruker, 2003)'
_computing_data_reduction 'SAINT (Bruker, 2004)'
_computing_molecular_graphics 'SHELXTL (Bruker, 1997)'
_computing_publication_material 'UdMX (local program)'
_computing_structure_refinement 'SHELXL97 (Sheldrick, 1997)'
_computing_structure_solution 'SHELXS97 (Sheldrick, 1997)'
_diffrn_ambient_temperature 100(2)
_diffrn_detector_area_resol_mean 5.5
_diffrn_measured_fraction_theta_full 0.997
_diffrn_measured_fraction_theta_max 0.997
_diffrn_measurement_device_type 'Bruker Smart 6000'
_diffrn_measurement_method \w
_diffrn_radiation_monochromator 'Montel 200 optics'
_diffrn_radiation_source 'Rotating Anode'
_diffrn_radiation_type CuK\a
_diffrn_radiation_wavelength 1.54178
_diffrn_reflns_av_R_equivalents 0.035
_diffrn_reflns_av_sigmaI/netI 0.0205
_diffrn_reflns_limit_h_max 18
_diffrn_reflns_limit_h_min -18
_diffrn_reflns_limit_k_max 18
_diffrn_reflns_limit_k_min -18
_diffrn_reflns_limit_l_max 10
_diffrn_reflns_limit_l_min -10
_diffrn_reflns_number 26442
_diffrn_reflns_theta_full 68.12
_diffrn_reflns_theta_max 68.12
_diffrn_reflns_theta_min 4.11
_diffrn_standards_decay_% 1.53
_diffrn_standards_number 133
_exptl_absorpt_coefficient_mu 0.608
_exptl_absorpt_correction_T_max 0.9400
_exptl_absorpt_correction_T_min 0.8700
_exptl_absorpt_correction_type multi-scan
_exptl_absorpt_process_details 'Sadabs (Sheldrick,1996)'
_exptl_crystal_colour Colourless
_exptl_crystal_density_diffrn 1.235
_exptl_crystal_density_method 'not measured'
_exptl_crystal_description block
_exptl_crystal_F_000 812
_exptl_crystal_size_max 0.13
_exptl_crystal_size_mid 0.12
_exptl_crystal_size_min 0.10
_refine_diff_density_max 0.215
_refine_diff_density_min -0.342
_refine_diff_density_rms 0.047
_refine_ls_abs_structure_details 'Flack H D (1983), 758 Friedel Pairs'
_refine_ls_abs_structure_Flack -0.3(11)
_refine_ls_extinction_coef 0.0023(5)
_refine_ls_extinction_expression Fc^*^=kFc[1+0.001xFc^2^\l^3^/sin(2\q)]^-1/4^
_refine_ls_extinction_method SHELXL
_refine_ls_goodness_of_fit_ref 1.045
_refine_ls_hydrogen_treatment constr
_refine_ls_matrix_type full
_refine_ls_number_parameters 154
_refine_ls_number_reflns 1906
_refine_ls_number_restraints 2
_refine_ls_restrained_S_all 1.045
_refine_ls_R_factor_all 0.0596
_refine_ls_R_factor_gt 0.0515
_refine_ls_shift/su_max 0.006
_refine_ls_shift/su_mean 0.000
_refine_ls_structure_factor_coef Fsqd
_refine_ls_weighting_details 'calc w=1/[\s^2^(Fo^2^)+(0.1338P)^2^] where P=(Fo^2^+2Fc^2^)/3'
_refine_ls_weighting_scheme calc
_refine_ls_wR_factor_gt 0.1621
_refine_ls_wR_factor_ref 0.1717
_reflns_number_gt 1560
_reflns_number_total 1906
_reflns_threshold_expression I>2\s(I)
_cod_data_source_file deposit.cif
_cod_data_source_block jiw912
_cod_original_sg_symbol_H-M P42212
_cod_database_code 4500058

loop_
_symmetry_equiv_pos_as_xyz
'x, y, z'
'-x, -y, z'
'-y+1/2, x+1/2, z+1/2'
'y+1/2, -x+1/2, z+1/2'
'-x+1/2, y+1/2, -z+1/2'
'x+1/2, -y+1/2, -z+1/2'
'y, x, -z'
'-y, -x, -z'

loop_
_atom_site_label
_atom_site_type_symbol
_atom_site_fract_x
_atom_site_fract_y
_atom_site_fract_z
_atom_site_U_iso_or_equiv
_atom_site_adp_type
_atom_site_occupancy
_atom_site_symmetry_multiplicity
_atom_site_calc_flag
_atom_site_refinement_flags
_atom_site_disorder_assembly
_atom_site_disorder_group
C1 C -0.02383(9) 0.08855(8) -0.00040(15) 0.0604(3) Uani 1 1 d . . .
C2 C 0.06478(9) 0.06478(9) 0.0000 0.0622(5) Uani 1 2 d S . .
C10 C -0.04850(8) 0.18462(9) 0.00232(15) 0.0588(3) Uani 1 1 d . . .
C11 C -0.03422(9) 0.23517(9) 0.12889(14) 0.0636(3) Uani 1 1 d . . .
H11 H -0.0105 0.2086 0.2154 0.076 Uiso 1 1 calc . . .
C12 C -0.05437(9) 0.32364(9) 0.12942(15) 0.0673(4) Uani 1 1 d . . .
H12 H -0.0446 0.3575 0.2163 0.081 Uiso 1 1 calc . . .
C13 C -0.08886(10) 0.36327(9) 0.00374(15) 0.0655(4) Uani 1 1 d . . .
C14 C -0.10245(10) 0.31326(10) -0.12373(15) 0.0711(4) Uani 1 1 d . . .
H14 H -0.1250 0.3400 -0.2110 0.085 Uiso 1 1 calc . . .
C15 C -0.08300(9) 0.22479(9) -0.12258(16) 0.0655(4) Uani 1 1 d . . .
H15 H -0.0935 0.1907 -0.2091 0.079 Uiso 1 1 calc . . .
C16 C -0.11091(11) 0.45560(10) 0.00726(18) 0.0803(5) Uani 1 1 d . . .
C20 C 0.13450(10) 0.13450(10) 0.0000 0.0637(5) Uani 1 2 d S . .
C21 C 0.19210(10) 0.14312(9) 0.11811(18) 0.0730(4) Uani 1 1 d . . .
H21 H 0.1874 0.1041 0.1999 0.088 Uiso 1 1 calc . . .
C22 C 0.25632(11) 0.20757(11) 0.11910(19) 0.0787(5) Uani 1 1 d . . .
H22 H 0.2950 0.2131 0.2012 0.094 Uiso 1 1 calc . . .
C23 C 0.26343(10) 0.26343(10) 0.0000 0.0766(6) Uani 1 2 d S . .
C24 C 0.33101(12) 0.33101(12) 0.0000 0.0949(7) Uani 1 2 d S . .
N17 N -0.12860(11) 0.52823(10) 0.01068(17) 0.1006(5) Uani 1 1 d . . .
N18 N 0.38187(12) 0.38187(12) 0.0000 0.1368(9) Uani 1 2 d S . .
C30 C 0.6793(2) 0.3775(3) -0.0138(5) 0.1198(17) Uani 0.50 1 d PD A -1
H30A H 0.7094 0.4332 0.0057 0.180 Uiso 0.50 1 calc PR A -1
H30B H 0.6996 0.3533 -0.1086 0.180 Uiso 0.50 1 calc PR A -1
H30C H 0.6924 0.3357 0.0660 0.180 Uiso 0.50 1 calc PR A -1
C31 C 0.5885(2) 0.3919(3) -0.0204(4) 0.1411(19) Uani 0.50 1 d PD A -1
H31A H 0.5761 0.4369 -0.0969 0.169 Uiso 0.50 1 calc PR A -1
H31B H 0.5590 0.3368 -0.0509 0.169 Uiso 0.50 1 calc PR A -1
O32 O 0.5535(2) 0.4194(2) 0.1134(4) 0.1312(12) Uani 0.50 1 d PD A -1
H32 H 0.5400 0.4727 0.1049 0.197 Uiso 0.50 1 d PR A -1

loop_
_atom_site_aniso_label
_atom_site_aniso_U_11
_atom_site_aniso_U_22
_atom_site_aniso_U_33
_atom_site_aniso_U_23
_atom_site_aniso_U_13
_atom_site_aniso_U_12
C1 0.0667(7) 0.0628(7) 0.0515(6) 0.0002(6) -0.0027(6) 0.0116(6)
C2 0.0674(6) 0.0674(6) 0.0518(9) 0.0009(6) -0.0009(6) 0.0087(9)
C10 0.0594(7) 0.0622(7) 0.0547(6) -0.0033(7) -0.0007(6) 0.0077(5)
C11 0.0715(8) 0.0686(7) 0.0508(6) -0.0016(6) -0.0064(6) 0.0145(6)
C12 0.0820(8) 0.0694(8) 0.0503(6) -0.0072(7) -0.0063(7) 0.0125(7)
C13 0.0806(8) 0.0609(7) 0.0550(7) -0.0019(7) -0.0031(7) 0.0120(6)
C14 0.0916(9) 0.0700(8) 0.0517(6) -0.0002(7) -0.0071(8) 0.0192(7)
C15 0.0771(8) 0.0684(8) 0.0511(7) -0.0067(7) -0.0073(7) 0.0124(7)
C16 0.1147(12) 0.0690(8) 0.0573(8) -0.0035(8) -0.0148(9) 0.0189(8)
C20 0.0640(6) 0.0640(6) 0.0630(10) -0.0027(6) 0.0027(6) 0.0109(8)
C21 0.0811(9) 0.0700(8) 0.0680(8) -0.0003(8) -0.0037(8) 0.0071(7)
C22 0.0788(9) 0.0828(10) 0.0743(8) -0.0144(8) -0.0002(9) -0.0009(8)
C23 0.0771(7) 0.0771(7) 0.0758(11) -0.0217(9) 0.0217(9) -0.0057(11)
C24 0.1049(10) 0.1049(10) 0.0750(12) -0.0261(10) 0.0261(10) -0.0213(14)
N17 0.1546(14) 0.0765(8) 0.0707(8) -0.0039(7) -0.0145(10) 0.0290(8)
N18 0.1523(12) 0.1523(12) 0.1057(16) -0.0486(12) 0.0486(12) -0.0744(16)
C30 0.104(3) 0.178(4) 0.077(2) 0.000(3) 0.001(2) -0.007(3)
C31 0.161(4) 0.145(4) 0.118(3) 0.057(3) 0.007(3) 0.049(3)
O32 0.136(2) 0.127(2) 0.130(3) -0.014(2) 0.027(2) 0.0249(19)

loop_
_atom_type_symbol
_atom_type_description
_atom_type_scat_dispersion_real
_atom_type_scat_dispersion_imag
_atom_type_scat_source
C C 0.0181 0.0091 'International Tables Vol C Tables 4.2.6.8 and 6.1.1.4'
H H 0.0000 0.0000 'International Tables Vol C Tables 4.2.6.8 and 6.1.1.4'
N N 0.0311 0.0180 'International Tables Vol C Tables 4.2.6.8 and 6.1.1.4'
O O 0.0492 0.0322 'International Tables Vol C Tables 4.2.6.8 and 6.1.1.4'

loop_
_geom_angle_atom_site_label_1
_geom_angle_atom_site_label_2
_geom_angle_atom_site_label_3
_geom_angle_site_symmetry_1
_geom_angle_site_symmetry_3
_geom_angle
_geom_angle_publ_flag
C1 C1 C2 8 . 119.99(9) y
C1 C1 C10 8 . 120.59(7) y
C2 C1 C10 . . 119.41(12) y
C1 C2 C1 7 . 120.03(18) y
C1 C2 C20 7 . 119.99(9) y
C1 C2 C20 . . 119.99(9) y
C15 C10 C11 . . 118.79(12) y
C15 C10 C1 . . 120.56(12) y
C11 C10 C1 . . 120.61(12) y
C12 C11 C10 . . 120.43(12) y
C12 C11 H11 . . 119.8 ?
C10 C11 H11 . . 119.8 ?
C11 C12 C13 . . 120.34(13) y
C11 C12 H12 . . 119.8 ?
C13 C12 H12 . . 119.8 ?
C12 C13 C14 . . 119.51(12) y
C12 C13 C16 . . 119.52(13) y
C14 C13 C16 . . 120.97(13) y
C15 C14 C13 . . 119.68(13) y
C15 C14 H14 . . 120.2 ?
C13 C14 H14 . . 120.2 ?
C14 C15 C10 . . 121.23(13) y
C14 C15 H15 . . 119.4 ?
C10 C15 H15 . . 119.4 ?
N17 C16 C13 . . 179.6(2) y
C21 C20 C21 . 7 118.12(19) y
C21 C20 C2 . . 120.94(10) y
C21 C20 C2 7 . 120.94(10) y
C22 C21 C20 . . 121.23(15) y
C22 C21 H21 . . 119.4 ?
C20 C21 H21 . . 119.4 ?
C23 C22 C21 . . 119.26(16) y
C23 C22 H22 . . 120.4 ?
C21 C22 H22 . . 120.4 ?
C22 C23 C22 7 . 120.9(2) y
C22 C23 C24 7 . 119.54(10) y
C22 C23 C24 . . 119.54(10) y
N18 C24 C23 . . 180.0(3) y
O32 C31 C30 . . 113.0(4) y
O32 C31 H31A . . 109 ?
C30 C31 H31A . . 109 ?
O32 C31 H31B . . 109 ?
C30 C31 H31B . . 109 ?
H31A C31 H31B . . 107.8 ?
C31 O32 H32 . . 107.9 ?

loop_
_geom_bond_atom_site_label_1
_geom_bond_atom_site_label_2
_geom_bond_site_symmetry_2
_geom_bond_distance
_geom_bond_publ_flag
C1 C1 8 1.393(3) y
C1 C2 . 1.3960(16) y
C1 C10 . 1.5095(18) y
C2 C1 7 1.3960(16) y
C2 C20 . 1.500(3) y
C10 C15 . 1.3851(19) y
C10 C11 . 1.3936(18) y
C11 C12 . 1.3807(19) y
C11 H11 . 0.95 ?
C12 C13 . 1.3870(19) y
C12 H12 . 0.95 ?
C13 C14 . 1.3941(19) y
C13 C16 . 1.445(2) y
C14 C15 . 1.378(2) y
C14 H14 . 0.95 ?
C15 H15 . 0.95 ?
C16 N17 . 1.138(2) y
C20 C21 . 1.3857(19) y
C20 C21 7 1.3857(19) y
C21 C22 . 1.385(2) y
C21 H21 . 0.95 ?
C22 C23 . 1.374(2) y
C22 H22 . 0.95 ?
C23 C22 7 1.374(2) y
C23 C24 . 1.454(3) y
C24 N18 . 1.094(4) y
C30 C31 . 1.401(4) y
C30 H30a . 0.98 ?
C30 H30b . 0.98 ?
C30 H30c . 0.98 ?
C31 O32 . 1.383(4) y
C31 H31a . 0.99 ?
C31 H31b . 0.99 ?
O32 H32 . 0.84 ?

loop_
_geom_hbond_atom_site_label_D
_geom_hbond_atom_site_label_H
_geom_hbond_atom_site_label_A
_geom_hbond_distance_DH
_geom_hbond_distance_HA
_geom_hbond_distance_DA
_geom_hbond_angle_DHA
_geom_hbond_site_symmetry_A
O32 H32 O32 0.84 2.17 2.944(6) 152.3 2_665
O32 H32 N18 0.84 2.68 3.340(4) 136 2_665

loop_
_geom_torsion_atom_site_label_1
_geom_torsion_atom_site_label_2
_geom_torsion_atom_site_label_3
_geom_torsion_atom_site_label_4
_geom_torsion_site_symmetry_1
_geom_torsion_site_symmetry_4
_geom_torsion
_geom_torsion_publ_flag
C1 C1 C2 C1 8 7 0.34(13) y
C10 C1 C2 C1 . 7 178.76(13) y
C1 C1 C2 C20 8 . -179.66(13) y
C10 C1 C2 C20 . . -1.24(13) y
C1 C1 C10 C15 8 . -73.5(2) y
C2 C1 C10 C15 . . 108.09(14) y
C1 C1 C10 C11 8 . 108.68(18) y
C2 C1 C10 C11 . . -69.74(16) y
C15 C10 C11 C12 . . 0.1(2) y
C1 C10 C11 C12 . . 178.00(12) y
C10 C11 C12 C13 . . -0.2(2) y
C11 C12 C13 C14 . . -0.5(2) y
C11 C12 C13 C16 . . 178.96(14) y
C12 C13 C14 C15 . . 1.2(2) y
C16 C13 C14 C15 . . -178.26(15) y
C13 C14 C15 C10 . . -1.2(2) y
C11 C10 C15 C14 . . 0.6(2) y
C1 C10 C15 C14 . . -177.29(13) y
C1 C2 C20 C21 7 . -63.51(9) y
C1 C2 C20 C21 . . 116.49(9) y
C1 C2 C20 C21 7 7 116.49(9) y
C1 C2 C20 C21 . 7 -63.51(9) y
C21 C20 C21 C22 7 . 0.30(11) y
C2 C20 C21 C22 . . -179.70(11) y
C20 C21 C22 C23 . . -0.6(2) y
C21 C22 C23 C22 . 7 0.29(11) y
C21 C22 C23 C24 . . -179.71(11) y
